data_4066567
loop_
_publ_author_name
'Figueroa, Joshua S.'
'Piro, Nicholas A.'
'Mindiola, Daniel J.'
'Fickes, Michael G.'
'Cummins, Christopher C.'

_publ_section_title
;
 Niobaziridine Hydrides&#x2020;
;
_journal_issue 21
_journal_name_full Organometallics
_journal_page_first 5215
_journal_paper_doi 10.1021/om100522p
_journal_volume 29
_journal_year 2010
_chemical_formula_sum 'C42 H65 N3 Nb O1.5'
_chemical_formula_weight 728.88
_chemical_name_common Nb(OC(H)=C(H)tBu)(NAr)(N[Np]Ar)2
_chemical_name_systematic
; 
 ? 
;
_space_group_IT_number 15
_symmetry_cell_setting monoclinic
_symmetry_space_group_name_Hall '-C 2yc'
_symmetry_space_group_name_H-M 'C 1 2/c 1'
_atom_sites_solution_hydrogens geom
_atom_sites_solution_primary direct
_atom_sites_solution_secondary difmap
_audit_creation_method SHELXL-97
_cell_angle_alpha 90.00
_cell_angle_beta 115.2360(10)
_cell_angle_gamma 90.00
_cell_formula_units_Z 8
_cell_length_a 38.352(2)
_cell_length_b 11.8010(7)
_cell_length_c 20.3400(13)
_cell_measurement_reflns_used 16428
_cell_measurement_temperature 153(2)
_cell_measurement_theta_max 23.28
_cell_measurement_theta_min 2.26
_cell_volume 8327.1(8)
_computing_cell_refinement 'Bruker SMART'
_computing_data_collection 'Bruker SMART'
_computing_data_reduction 'Bruker SHELXTL'
_computing_molecular_graphics 'Bruker SHELXTL'
_computing_publication_material 'Bruker SHELXTL'
_computing_structure_refinement 'SHELXL-97 (Sheldrick, 1997)'
_computing_structure_solution 'SHELXS-97 (Sheldrick, 1990)'
_diffrn_ambient_temperature 153(2)
_diffrn_measured_fraction_theta_full 0.996
_diffrn_measured_fraction_theta_max 0.996
_diffrn_measurement_device_type 'CCD area detector'
_diffrn_measurement_method 'phi and omega scans'
_diffrn_radiation_monochromator graphite
_diffrn_radiation_source 'fine-focus sealed tube'
_diffrn_radiation_type MoK\a
_diffrn_radiation_wavelength 0.71073
_diffrn_reflns_av_R_equivalents 0.0838
_diffrn_reflns_av_sigmaI/netI 0.0600
_diffrn_reflns_limit_h_max 35
_diffrn_reflns_limit_h_min -42
_diffrn_reflns_limit_k_max 13
_diffrn_reflns_limit_k_min -12
_diffrn_reflns_limit_l_max 22
_diffrn_reflns_limit_l_min -20
_diffrn_reflns_number 16428
_diffrn_reflns_theta_full 23.28
_diffrn_reflns_theta_max 23.28
_diffrn_reflns_theta_min 2.26
_exptl_absorpt_coefficient_mu 0.323
_exptl_absorpt_correction_T_max 0.9840
_exptl_absorpt_correction_T_min 0.9382
_exptl_absorpt_correction_type multi-scan
_exptl_absorpt_process_details SADABS
_exptl_crystal_colour yellow
_exptl_crystal_density_diffrn 1.163
_exptl_crystal_density_method 'not measured'
_exptl_crystal_description Plate
_exptl_crystal_F_000 3128
_exptl_crystal_size_max 0.20
_exptl_crystal_size_mid 0.20
_exptl_crystal_size_min 0.05
_platon_squeeze_details
;
The structure contained a severely disordered molecule of Et2O which 
was treated with SQUEEZE. A 758.1 Ang^3^ void space contained 75 electrons,
corresponding to roughly 2 molecules of Et2O per cell.
;
_refine_diff_density_max 0.614
_refine_diff_density_min -0.460
_refine_diff_density_rms 0.070
_refine_ls_extinction_method none
_refine_ls_goodness_of_fit_ref 1.013
_refine_ls_hydrogen_treatment constr
_refine_ls_matrix_type full
_refine_ls_number_parameters 406
_refine_ls_number_reflns 5981
_refine_ls_number_restraints 0
_refine_ls_restrained_S_all 1.013
_refine_ls_R_factor_all 0.0559
_refine_ls_R_factor_gt 0.0467
_refine_ls_shift/su_max 0.001
_refine_ls_shift/su_mean 0.000
_refine_ls_structure_factor_coef Fsqd
_refine_ls_weighting_details 'calc w=1/[\s^2^(Fo^2^)+(0.0754P)^2^+7.8836P] where P=(Fo^2^+2Fc^2^)/3'
_refine_ls_weighting_scheme calc
_refine_ls_wR_factor_gt 0.1264
_refine_ls_wR_factor_ref 0.1322
_reflns_number_gt 4969
_reflns_number_total 5981
_reflns_threshold_expression >2sigma(I)
_cod_data_source_file om100522p_si_002.cif
_cod_data_source_block 002178m
_cod_depositor_comments
;
The following automatic conversions were performed:

'_symmetry_cell_setting' value 'Monoclinic' changed to 'monoclinic'
according to /home/saulius/struct/CIF-dictionaries/cif_core.dic
dictionary named 'cif_core.dic' version 2.4.1 from
2010-06-29.

'_exptl_absorpt_correction_type' value 'Multi-scan'
changed to 'multi-scan' according to
/home/saulius/struct/CIF-dictionaries/cif_core.dic dictionary named
'cif_core.dic' version 2.4.1 from 2010-06-29.

Automatic conversion script
Id: cif_fix_values 1715 2011-07-08 13:25:40Z adriana 
;
_cod_original_cell_volume 8327.1(9)
_cod_original_sg_symbol_H-M C2/c
_cod_original_formula_sum 'C42 H65 N3 Nb O1.50'
_cod_database_code 4066567

loop_
_symmetry_equiv_pos_as_xyz
'x, y, z'
'-x, y, -z+1/2'
'x+1/2, y+1/2, z'
'-x+1/2, y+1/2, -z+1/2'
'-x, -y, -z'
'x, -y, z-1/2'
'-x+1/2, -y+1/2, -z'
'x+1/2, -y+1/2, z-1/2'

loop_
_atom_site_label
_atom_site_type_symbol
_atom_site_fract_x
_atom_site_fract_y
_atom_site_fract_z
_atom_site_U_iso_or_equiv
_atom_site_adp_type
_atom_site_occupancy
_atom_site_symmetry_multiplicity
_atom_site_calc_flag
_atom_site_refinement_flags
Nb1 Nb 0.128487(9) 0.31640(3) 0.492626(16) 0.03408(14) Uani 1 1 d .
O1 O 0.17635(7) 0.3781(2) 0.56714(12) 0.0424(6) Uani 1 1 d .
N1 N 0.13438(8) 0.1683(2) 0.45046(15) 0.0356(7) Uani 1 1 d .
N2 N 0.09532(8) 0.4224(2) 0.41451(15) 0.0380(7) Uani 1 1 d .
N3 N 0.09966(8) 0.2735(2) 0.53627(15) 0.0376(7) Uani 1 1 d .
C11 C 0.14953(11) 0.1840(3) 0.39823(19) 0.0388(8) Uani 1 1 d .
C12 C 0.13148(12) 0.1422(3) 0.32779(19) 0.0450(9) Uani 1 1 d .
H12A H 0.1093 0.0985 0.3142 0.054 Uiso 1 1 calc R
C13 C 0.14616(13) 0.1650(3) 0.2774(2) 0.0522(10) Uani 1 1 d .
C14 C 0.17916(13) 0.2319(4) 0.2990(2) 0.0546(11) Uani 1 1 d .
H14A H 0.1892 0.2472 0.2656 0.066 Uiso 1 1 calc R
C15 C 0.19765(11) 0.2767(3) 0.3685(2) 0.0467(9) Uani 1 1 d .
C16 C 0.18254(10) 0.2515(3) 0.4176(2) 0.0411(9) Uani 1 1 d .
H16A H 0.1946 0.2800 0.4646 0.049 Uiso 1 1 calc R
C17 C 0.11862(10) 0.0576(3) 0.45594(18) 0.0379(8) Uani 1 1 d .
H17A H 0.1067 0.0242 0.4078 0.046 Uiso 1 1 calc R
H17B H 0.0985 0.0689 0.4724 0.046 Uiso 1 1 calc R
C18 C 0.14814(10) -0.0265(3) 0.50731(18) 0.0395(8) Uani 1 1 d .
C19 C 0.17877(11) -0.0545(3) 0.4806(2) 0.0533(10) Uani 1 1 d .
H19A H 0.1926 0.0132 0.4802 0.080 Uiso 1 1 calc R
H19B H 0.1666 -0.0849 0.4323 0.080 Uiso 1 1 calc R
H19C H 0.1964 -0.1093 0.5124 0.080 Uiso 1 1 calc R
C21 C 0.11425(9) 0.4675(3) 0.37325(18) 0.0361(8) Uani 1 1 d .
C22 C 0.10280(10) 0.4406(3) 0.30002(18) 0.0398(8) Uani 1 1 d .
H22A H 0.0813 0.3949 0.2761 0.048 Uiso 1 1 calc R
C23 C 0.12325(11) 0.4815(3) 0.26226(19) 0.0444(9) Uani 1 1 d .
C24 C 0.15538(11) 0.5486(3) 0.2994(2) 0.0459(9) Uani 1 1 d .
H24A H 0.1692 0.5762 0.2747 0.055 Uiso 1 1 calc R
C25 C 0.16752(10) 0.5758(3) 0.3717(2) 0.0434(9) Uani 1 1 d .
C26 C 0.14649(10) 0.5354(3) 0.40843(18) 0.0391(8) Uani 1 1 d .
H26A H 0.1542 0.5542 0.4570 0.047 Uiso 1 1 calc R
C27 C 0.05295(10) 0.4317(3) 0.38427(19) 0.0417(9) Uani 1 1 d .
H27A H 0.0434 0.3696 0.4032 0.050 Uiso 1 1 calc R
H27B H 0.0425 0.4221 0.3320 0.050 Uiso 1 1 calc R
C28 C 0.03719(10) 0.5432(3) 0.40008(19) 0.0440(9) Uani 1 1 d .
C29 C -0.00639(12) 0.5301(4) 0.3697(3) 0.0671(12) Uani 1 1 d .
H29A H -0.0168 0.5181 0.3181 0.101 Uiso 1 1 calc R
H29B H -0.0174 0.5976 0.3794 0.101 Uiso 1 1 calc R
H29C H -0.0125 0.4664 0.3922 0.101 Uiso 1 1 calc R
C31 C 0.07991(10) 0.2330(3) 0.57561(19) 0.0361(8) Uani 1 1 d .
C32 C 0.04188(11) 0.1961(3) 0.5393(2) 0.0470(9) Uani 1 1 d .
H32A H 0.0295 0.2001 0.4889 0.056 Uiso 1 1 calc R
C33 C 0.02238(12) 0.1537(3) 0.5777(3) 0.0559(11) Uani 1 1 d .
C34 C 0.04109(13) 0.1496(3) 0.6528(3) 0.0561(11) Uani 1 1 d .
H34A H 0.0279 0.1222 0.6787 0.067 Uiso 1 1 calc R
C35 C 0.07904(13) 0.1853(3) 0.6907(2) 0.0479(10) Uani 1 1 d .
C36 C 0.09807(11) 0.2264(3) 0.65132(19) 0.0394(8) Uani 1 1 d .
H36A H 0.1235 0.2501 0.6758 0.047 Uiso 1 1 calc R
C41 C 0.19652(10) 0.3710(3) 0.64010(19) 0.0450(9) Uani 1 1 d .
H41A H 0.1903 0.3122 0.6636 0.054 Uiso 1 1 calc R
C42 C 0.22436(10) 0.4405(3) 0.68079(19) 0.0467(9) Uani 1 1 d .
H42A H 0.2364 0.4236 0.7301 0.056 Uiso 1 1 calc R
C43 C 0.23887(10) 0.5437(3) 0.65695(19) 0.0447(9) Uani 1 1 d .
C44 C 0.27386(14) 0.5920(4) 0.7219(2) 0.0751(14) Uani 1 1 d .
H44A H 0.2664 0.6119 0.7599 0.113 Uiso 1 1 calc R
H44B H 0.2831 0.6583 0.7069 0.113 Uiso 1 1 calc R
H44C H 0.2939 0.5361 0.7396 0.113 Uiso 1 1 calc R
C45 C 0.25131(12) 0.5136(4) 0.5970(2) 0.0534(10) Uani 1 1 d .
H45A H 0.2297 0.4839 0.5558 0.080 Uiso 1 1 calc R
H45B H 0.2714 0.4577 0.6147 0.080 Uiso 1 1 calc R
H45C H 0.2607 0.5804 0.5828 0.080 Uiso 1 1 calc R
C46 C 0.20732(13) 0.6346(4) 0.6284(2) 0.0653(12) Uani 1 1 d .
H46A H 0.1996 0.6549 0.6660 0.098 Uiso 1 1 calc R
H46B H 0.1855 0.6055 0.5873 0.098 Uiso 1 1 calc R
H46C H 0.2171 0.7004 0.6140 0.098 Uiso 1 1 calc R
C110 C 0.16741(11) 0.0236(3) 0.58351(19) 0.0517(10) Uani 1 1 d .
H11A H 0.1812 0.0910 0.5825 0.078 Uiso 1 1 calc R
H11B H 0.1851 -0.0306 0.6159 0.078 Uiso 1 1 calc R
H11C H 0.1481 0.0420 0.6001 0.078 Uiso 1 1 calc R
C111 C 0.12638(11) -0.1345(3) 0.5084(2) 0.0534(10) Uani 1 1 d .
H11D H 0.1071 -0.1170 0.5252 0.080 Uiso 1 1 calc R
H11E H 0.1441 -0.1888 0.5405 0.080 Uiso 1 1 calc R
H11F H 0.1143 -0.1656 0.4603 0.080 Uiso 1 1 calc R
C131 C 0.12653(17) 0.1197(5) 0.2012(2) 0.0811(15) Uani 1 1 d .
H13A H 0.1043 0.0764 0.1960 0.122 Uiso 1 1 calc R
H13B H 0.1441 0.0720 0.1915 0.122 Uiso 1 1 calc R
H13C H 0.1187 0.1817 0.1674 0.122 Uiso 1 1 calc R
C151 C 0.23374(12) 0.3447(4) 0.3911(3) 0.0647(12) Uani 1 1 d .
H15A H 0.2421 0.3690 0.4405 0.097 Uiso 1 1 calc R
H15B H 0.2289 0.4099 0.3601 0.097 Uiso 1 1 calc R
H15C H 0.2535 0.2992 0.3871 0.097 Uiso 1 1 calc R
C210 C 0.05367(14) 0.5623(4) 0.4819(2) 0.0689(13) Uani 1 1 d .
H21A H 0.0437 0.6317 0.4916 0.103 Uiso 1 1 calc R
H21B H 0.0813 0.5667 0.5016 0.103 Uiso 1 1 calc R
H21C H 0.0464 0.5003 0.5041 0.103 Uiso 1 1 calc R
C211 C 0.04701(12) 0.6422(3) 0.3631(2) 0.0531(10) Uani 1 1 d .
H21D H 0.0363 0.6290 0.3117 0.080 Uiso 1 1 calc R
H21E H 0.0745 0.6493 0.3818 0.080 Uiso 1 1 calc R
H21F H 0.0364 0.7107 0.3726 0.080 Uiso 1 1 calc R
C231 C 0.11097(12) 0.4527(4) 0.1835(2) 0.0562(11) Uani 1 1 d .
H23A H 0.0884 0.4059 0.1668 0.084 Uiso 1 1 calc R
H23B H 0.1314 0.4127 0.1781 0.084 Uiso 1 1 calc R
H23C H 0.1053 0.5212 0.1554 0.084 Uiso 1 1 calc R
C251 C 0.20252(12) 0.6512(4) 0.4100(2) 0.0600(11) Uani 1 1 d .
H25A H 0.2132 0.6714 0.3767 0.090 Uiso 1 1 calc R
H25B H 0.2215 0.6113 0.4506 0.090 Uiso 1 1 calc R
H25C H 0.1949 0.7187 0.4269 0.090 Uiso 1 1 calc R
C331 C -0.01896(13) 0.1137(4) 0.5375(3) 0.0820(16) Uani 1 1 d .
H33A H -0.0281 0.0863 0.5718 0.123 Uiso 1 1 calc R
H33B H -0.0201 0.0537 0.5047 0.123 Uiso 1 1 calc R
H33C H -0.0348 0.1756 0.5105 0.123 Uiso 1 1 calc R
C351 C 0.09912(17) 0.1796(4) 0.7727(2) 0.0723(14) Uani 1 1 d .
H35A H 0.1249 0.2081 0.7891 0.108 Uiso 1 1 calc R
H35B H 0.0999 0.1023 0.7881 0.108 Uiso 1 1 calc R
H35C H 0.0853 0.2247 0.7929 0.108 Uiso 1 1 calc R

loop_
_atom_site_aniso_label
_atom_site_aniso_U_11
_atom_site_aniso_U_22
_atom_site_aniso_U_33
_atom_site_aniso_U_23
_atom_site_aniso_U_13
_atom_site_aniso_U_12
Nb1 0.0383(2) 0.0352(2) 0.0294(2) 0.00090(13) 0.01501(15) -0.00129(13)
O1 0.0454(14) 0.0483(15) 0.0322(14) -0.0023(11) 0.0151(11) -0.0068(12)
N1 0.0367(16) 0.0352(16) 0.0371(16) -0.0009(12) 0.0178(13) -0.0001(12)
N2 0.0369(16) 0.0358(16) 0.0398(16) -0.0008(13) 0.0151(13) -0.0034(13)
N3 0.0460(17) 0.0351(15) 0.0341(16) -0.0008(13) 0.0192(14) 0.0013(13)
C11 0.049(2) 0.0337(19) 0.040(2) 0.0035(15) 0.0245(18) 0.0105(16)
C12 0.059(2) 0.041(2) 0.039(2) -0.0006(17) 0.0247(19) 0.0018(18)
C13 0.073(3) 0.045(2) 0.045(2) 0.0008(18) 0.032(2) 0.012(2)
C14 0.076(3) 0.053(2) 0.054(3) 0.015(2) 0.047(2) 0.018(2)
C15 0.049(2) 0.038(2) 0.064(3) 0.0114(19) 0.035(2) 0.0110(18)
C16 0.046(2) 0.038(2) 0.045(2) 0.0036(16) 0.0242(18) 0.0081(17)
C17 0.0380(19) 0.042(2) 0.0349(19) -0.0041(16) 0.0164(15) -0.0056(16)
C18 0.039(2) 0.041(2) 0.0370(19) 0.0012(16) 0.0154(16) -0.0045(16)
C19 0.057(2) 0.055(2) 0.053(2) 0.007(2) 0.028(2) 0.010(2)
C21 0.0397(19) 0.0313(18) 0.0376(19) 0.0094(15) 0.0168(16) 0.0058(15)
C22 0.041(2) 0.0351(19) 0.038(2) 0.0000(16) 0.0115(16) 0.0020(16)
C23 0.048(2) 0.050(2) 0.035(2) 0.0086(17) 0.0180(18) 0.0156(18)
C24 0.050(2) 0.046(2) 0.049(2) 0.0181(18) 0.0274(19) 0.0111(18)
C25 0.045(2) 0.039(2) 0.046(2) 0.0105(17) 0.0199(18) 0.0039(17)
C26 0.045(2) 0.0342(19) 0.0357(19) 0.0033(15) 0.0146(16) -0.0001(16)
C27 0.042(2) 0.043(2) 0.039(2) 0.0017(16) 0.0155(16) -0.0046(17)
C28 0.044(2) 0.050(2) 0.040(2) 0.0008(17) 0.0205(17) 0.0043(17)
C29 0.054(3) 0.074(3) 0.079(3) 0.013(3) 0.034(2) 0.007(2)
C31 0.043(2) 0.0258(17) 0.048(2) -0.0028(15) 0.0278(18) 0.0003(15)
C32 0.045(2) 0.045(2) 0.054(2) -0.0056(18) 0.0244(19) 0.0027(17)
C33 0.051(2) 0.041(2) 0.089(4) -0.017(2) 0.042(2) -0.0080(19)
C34 0.076(3) 0.039(2) 0.077(3) -0.008(2) 0.056(3) -0.009(2)
C35 0.065(3) 0.037(2) 0.054(2) -0.0015(17) 0.038(2) -0.0028(18)
C36 0.048(2) 0.0327(18) 0.042(2) -0.0036(16) 0.0231(18) -0.0025(16)
C41 0.047(2) 0.055(2) 0.036(2) 0.0052(18) 0.0201(18) -0.0002(19)
C42 0.044(2) 0.063(2) 0.0294(19) 0.0003(18) 0.0116(17) -0.005(2)
C43 0.048(2) 0.049(2) 0.037(2) -0.0001(17) 0.0170(17) -0.0019(18)
C44 0.078(3) 0.082(3) 0.048(3) -0.004(2) 0.011(2) -0.031(3)
C45 0.057(2) 0.057(2) 0.053(2) 0.005(2) 0.030(2) 0.002(2)
C46 0.076(3) 0.063(3) 0.059(3) -0.002(2) 0.030(2) 0.014(2)
C110 0.057(2) 0.055(2) 0.041(2) 0.0035(18) 0.0180(19) -0.009(2)
C111 0.057(2) 0.043(2) 0.054(2) 0.0051(19) 0.018(2) -0.0036(19)
C131 0.125(4) 0.082(4) 0.051(3) -0.010(2) 0.052(3) -0.001(3)
C151 0.058(3) 0.066(3) 0.088(3) 0.018(2) 0.048(3) 0.007(2)
C210 0.087(3) 0.077(3) 0.049(2) -0.001(2) 0.034(2) 0.022(3)
C211 0.058(2) 0.041(2) 0.064(3) 0.0010(19) 0.030(2) 0.0056(19)
C231 0.059(2) 0.072(3) 0.042(2) -0.001(2) 0.025(2) 0.006(2)
C251 0.057(3) 0.057(3) 0.063(3) 0.008(2) 0.024(2) -0.012(2)
C331 0.056(3) 0.075(3) 0.125(5) -0.032(3) 0.049(3) -0.021(2)
C351 0.112(4) 0.065(3) 0.060(3) 0.001(2) 0.056(3) -0.008(3)

loop_
_atom_type_symbol
_atom_type_description
_atom_type_scat_dispersion_real
_atom_type_scat_dispersion_imag
_atom_type_scat_source
C C 0.0033 0.0016 'International Tables Vol C Tables 4.2.6.8 and 6.1.1.4'
H H 0.0000 0.0000 'International Tables Vol C Tables 4.2.6.8 and 6.1.1.4'
N N 0.0061 0.0033 'International Tables Vol C Tables 4.2.6.8 and 6.1.1.4'
O O 0.0106 0.0060 'International Tables Vol C Tables 4.2.6.8 and 6.1.1.4'
Nb Nb -2.0727 0.6215 'International Tables Vol C Tables 4.2.6.8 and 6.1.1.4'

loop_
_geom_angle_atom_site_label_1
_geom_angle_atom_site_label_2
_geom_angle_atom_site_label_3
_geom_angle
N3 Nb1 O1 107.45(11)
N3 Nb1 N2 104.92(12)
O1 Nb1 N2 116.93(11)
N3 Nb1 N1 100.06(12)
O1 Nb1 N1 114.64(11)
N2 Nb1 N1 110.85(11)
C41 O1 Nb1 137.4(2)
C11 N1 C17 119.1(3)
C11 N1 Nb1 111.3(2)
C17 N1 Nb1 128.4(2)
C21 N2 C27 118.2(3)
C21 N2 Nb1 113.0(2)
C27 N2 Nb1 126.4(2)
C31 N3 Nb1 174.3(3)
C12 C11 C16 119.0(3)
C12 C11 N1 122.7(3)
C16 C11 N1 118.1(3)
C11 C12 C13 120.8(4)
C12 C13 C14 118.4(4)
C12 C13 C131 120.7(4)
C14 C13 C131 121.0(4)
C15 C14 C13 122.5(4)
C16 C15 C14 117.6(4)
C16 C15 C151 120.8(4)
C14 C15 C151 121.5(4)
C15 C16 C11 121.7(4)
N1 C17 C18 114.9(3)
C110 C18 C19 109.5(3)
C110 C18 C111 109.9(3)
C19 C18 C111 109.5(3)
C110 C18 C17 109.8(3)
C19 C18 C17 110.7(3)
C111 C18 C17 107.5(3)
C26 C21 C22 119.1(3)
C26 C21 N2 118.5(3)
C22 C21 N2 122.3(3)
C23 C22 C21 120.8(3)
C24 C23 C22 118.3(3)
C24 C23 C231 120.7(3)
C22 C23 C231 120.9(3)
C25 C24 C23 122.1(3)
C24 C25 C26 118.8(3)
C24 C25 C251 120.4(3)
C26 C25 C251 120.7(3)
C21 C26 C25 120.8(3)
N2 C27 C28 115.9(3)
C211 C28 C29 109.7(3)
C211 C28 C210 110.6(3)
C29 C28 C210 109.3(3)
C211 C28 C27 110.6(3)
C29 C28 C27 106.8(3)
C210 C28 C27 109.7(3)
C32 C31 C36 118.9(3)
C32 C31 N3 120.2(3)
C36 C31 N3 120.9(3)
C33 C32 C31 120.6(4)
C34 C33 C32 119.0(4)
C34 C33 C331 121.1(4)
C32 C33 C331 120.0(4)
C33 C34 C35 122.0(4)
C36 C35 C34 118.2(4)
C36 C35 C351 120.6(4)
C34 C35 C351 121.2(4)
C35 C36 C31 121.4(4)
C42 C41 O1 125.5(4)
C41 C42 C43 127.8(3)
C42 C43 C45 110.7(3)
C42 C43 C46 110.4(3)
C45 C43 C46 108.9(3)
C42 C43 C44 109.3(3)
C45 C43 C44 108.5(3)
C46 C43 C44 108.9(4)

loop_
_geom_bond_atom_site_label_1
_geom_bond_atom_site_label_2
_geom_bond_distance
Nb1 N3 1.762(3)
Nb1 O1 1.956(2)
Nb1 N2 1.996(3)
Nb1 N1 2.001(3)
O1 C41 1.352(4)
N1 C11 1.424(4)
N1 C17 1.464(4)
N2 C21 1.426(4)
N2 C27 1.476(4)
N3 C31 1.400(4)
C11 C12 1.389(5)
C11 C16 1.402(5)
C12 C13 1.390(5)
C13 C14 1.395(6)
C13 C131 1.503(6)
C14 C15 1.387(6)
C15 C16 1.383(5)
C15 C151 1.493(6)
C17 C18 1.533(5)
C18 C110 1.524(5)
C18 C19 1.526(5)
C18 C111 1.529(5)
C21 C26 1.389(5)
C21 C22 1.398(5)
C22 C23 1.397(5)
C23 C24 1.387(5)
C23 C231 1.503(5)
C24 C25 1.378(5)
C25 C26 1.396(5)
C25 C251 1.520(5)
C27 C28 1.539(5)
C28 C211 1.520(5)
C28 C29 1.523(5)
C28 C210 1.524(5)
C31 C32 1.394(5)
C31 C36 1.396(5)
C32 C33 1.386(6)
C33 C34 1.383(6)
C33 C331 1.517(6)
C34 C35 1.390(6)
C35 C36 1.381(5)
C35 C351 1.511(6)
C41 C42 1.321(5)
C42 C43 1.502(5)
C43 C45 1.529(5)
C43 C46 1.534(6)
C43 C44 1.537(5)

loop_
_platon_squeeze_void_nr
_platon_squeeze_void_average_x
_platon_squeeze_void_average_y
_platon_squeeze_void_average_z
_platon_squeeze_void_volume
_platon_squeeze_void_count_electrons
1 0.000 0.138 0.250 186.0 18.9
2 0.000 -0.138 0.750 186.2 18.8
3 0.500 0.362 0.750 186.1 18.8
4 0.500 0.638 0.250 186.0 18.9

loop_
_cod_related_entry_id
_cod_related_entry_database
_cod_related_entry_code
1 ChemSpider 30659684
